data_4071083
loop_
_publ_author_name
'Velazco, Euclides J.'
'Caffyn, Andrew J. M.'
'Le Goff, Xavier F.'
'Ricard, Louis'

_publ_section_title
;
 Synthesis, Structure, and Coordination Properties of
 1,1&#x2032;-Bis(bis(trifluoromethyl)phosphino)ferrocene, dfmpf
;
_journal_issue 11
_journal_name_full Organometallics
_journal_page_first 2402
_journal_paper_doi 10.1021/om701244b
_journal_volume 27
_journal_year 2008
_chemical_formula_moiety 'C14 H8 F12 Fe P2'
_chemical_formula_sum 'C14 H8 F12 Fe P2'
_chemical_formula_weight 521.99
_chemical_name_systematic
; 
 ? 
;
_space_group_IT_number 15
_symmetry_cell_setting monoclinic
_symmetry_space_group_name_Hall '-C 2yc'
_symmetry_space_group_name_H-M 'C 1 2/c 1'
_atom_sites_solution_hydrogens geom
_atom_sites_solution_primary direct
_atom_sites_solution_secondary difmap
_audit_creation_method SHELXL-97
_cell_angle_alpha 90.00
_cell_angle_beta 125.650(1)
_cell_angle_gamma 90.00
_cell_formula_units_Z 4
_cell_length_a 17.536(1)
_cell_length_b 9.850(1)
_cell_length_c 12.428(1)
_cell_measurement_reflns_used 2458
_cell_measurement_temperature 150.0(1)
_cell_measurement_theta_max 30.034
_cell_measurement_theta_min 0.998
_cell_volume 1744.4(2)
_computing_structure_refinement 'SHELXL-97 (Sheldrick, 1997)'
_computing_structure_solution 'SHELXS-97 (Sheldrick, 1990)'
_diffrn_ambient_temperature 150.0(1)
_diffrn_measured_fraction_theta_full 0.998
_diffrn_measured_fraction_theta_max 0.998
_diffrn_measurement_device_type KappaCCD
_diffrn_measurement_method 'phi and omega scans'
_diffrn_radiation_monochromator graphite
_diffrn_radiation_source 'fine-focus sealed tube'
_diffrn_radiation_type MoK\a
_diffrn_radiation_wavelength 0.71069
_diffrn_reflns_av_R_equivalents 0.0169
_diffrn_reflns_av_sigmaI/netI 0.0255
_diffrn_reflns_limit_h_max 24
_diffrn_reflns_limit_h_min -24
_diffrn_reflns_limit_k_max 12
_diffrn_reflns_limit_k_min -13
_diffrn_reflns_limit_l_max 17
_diffrn_reflns_limit_l_min -12
_diffrn_reflns_number 7417
_diffrn_reflns_theta_full 30.03
_diffrn_reflns_theta_max 30.03
_diffrn_reflns_theta_min 2.86
_exptl_absorpt_coefficient_mu 1.168
_exptl_absorpt_correction_T_max 0.8173
_exptl_absorpt_correction_T_min 0.7749
_exptl_absorpt_correction_type multi-scan
_exptl_crystal_colour orange
_exptl_crystal_density_diffrn 1.988
_exptl_crystal_density_method 'not measured'
_exptl_crystal_description block
_exptl_crystal_F_000 1024
_exptl_crystal_size_max 0.23
_exptl_crystal_size_mid 0.22
_exptl_crystal_size_min 0.18
_refine_diff_density_max 0.507
_refine_diff_density_min -0.380
_refine_diff_density_rms 0.056
_refine_ls_extinction_method none
_refine_ls_goodness_of_fit_ref 1.055
_refine_ls_hydrogen_treatment constr
_refine_ls_matrix_type full
_refine_ls_number_parameters 132
_refine_ls_number_reflns 2542
_refine_ls_number_restraints 0
_refine_ls_restrained_S_all 1.055
_refine_ls_R_factor_all 0.0324
_refine_ls_R_factor_gt 0.0281
_refine_ls_shift/su_max 0.000
_refine_ls_shift/su_mean 0.000
_refine_ls_structure_factor_coef Fsqd
_refine_ls_weighting_details 'calc w=1/[\s^2^(Fo^2^)+(0.0444P)^2^+0.8884P] where P=(Fo^2^+2Fc^2^)/3'
_refine_ls_weighting_scheme calc
_refine_ls_wR_factor_gt 0.0778
_refine_ls_wR_factor_ref 0.0800
_reflns_number_gt 2261
_reflns_number_total 2542
_reflns_threshold_expression >2sigma(I)
_cod_data_source_file om701244b-file001.cif
_cod_data_source_block ev96
_cod_depositor_comments
;
The following automatic conversions were performed:

'_symmetry_cell_setting' value 'Monoclinic' changed to 'monoclinic'
according to /home/saulius/struct/CIF-dictionaries/cif_core.dic
dictionary named 'cif_core.dic' version 2.4.1 from 2010-06-29.

Automatic conversion script
Id: cif_fix_values 1715 2011-07-08 13:25:40Z adriana 
;
_cod_original_sg_symbol_H-M 'C2/c     '
_cod_database_code 4071083

loop_
_symmetry_equiv_pos_as_xyz
'x, y, z'
'-x, y, -z+1/2'
'x+1/2, y+1/2, z'
'-x+1/2, y+1/2, -z+1/2'
'-x, -y, -z'
'x, -y, z-1/2'
'-x+1/2, -y+1/2, -z'
'x+1/2, -y+1/2, z-1/2'

loop_
_atom_site_label
_atom_site_type_symbol
_atom_site_fract_x
_atom_site_fract_y
_atom_site_fract_z
_atom_site_U_iso_or_equiv
_atom_site_adp_type
_atom_site_occupancy
_atom_site_symmetry_multiplicity
_atom_site_calc_flag
_atom_site_refinement_flags
Fe1 Fe 0.0000 0.22786(3) 0.2500 0.02064(9) Uani 1 2 d S
P1 P 0.10897(2) 0.12713(4) 0.10445(3) 0.02371(10) Uani 1 1 d .
F1 F 0.29045(6) 0.10516(11) 0.28320(9) 0.0389(2) Uani 1 1 d .
F2 F 0.25374(7) 0.12636(11) 0.08594(10) 0.0399(2) Uani 1 1 d .
F3 F 0.25634(7) 0.30176(11) 0.19068(12) 0.0432(3) Uani 1 1 d .
F4 F 0.08012(8) 0.24810(13) -0.10667(11) 0.0483(3) Uani 1 1 d .
F5 F 0.06655(11) 0.38898(12) 0.01122(12) 0.0621(4) Uani 1 1 d .
F6 F -0.04077(8) 0.24210(16) -0.10447(14) 0.0661(4) Uani 1 1 d .
C1 C 0.23328(9) 0.17069(15) 0.16803(15) 0.0273(3) Uani 1 1 d .
C2 C 0.05173(11) 0.26060(17) -0.02808(16) 0.0328(3) Uani 1 1 d .
C3 C 0.10946(9) 0.19760(14) 0.23762(14) 0.0232(3) Uani 1 1 d .
C4 C 0.11121(9) 0.33407(15) 0.27943(14) 0.0264(3) Uani 1 1 d .
H4 H 0.1075 0.4146 0.2346 0.032 Uiso 1 1 calc R
C5 C 0.11943(10) 0.32699(16) 0.39999(15) 0.0303(3) Uani 1 1 d .
H5 H 0.1219 0.4025 0.4495 0.036 Uiso 1 1 calc R
C6 C 0.12328(10) 0.18903(18) 0.43390(14) 0.0309(3) Uani 1 1 d .
H6 H 0.1294 0.1563 0.5105 0.037 Uiso 1 1 calc R
C7 C 0.11641(10) 0.10761(16) 0.33439(15) 0.0276(3) Uani 1 1 d .
H7 H 0.1164 0.0112 0.3320 0.033 Uiso 1 1 calc R

loop_
_atom_site_aniso_label
_atom_site_aniso_U_11
_atom_site_aniso_U_22
_atom_site_aniso_U_33
_atom_site_aniso_U_23
_atom_site_aniso_U_13
_atom_site_aniso_U_12
Fe1 0.01882(14) 0.02270(15) 0.02198(15) 0.000 0.01279(12) 0.000
P1 0.01949(17) 0.02793(19) 0.02452(18) -0.00274(12) 0.01327(14) -0.00212(12)
F1 0.0236(4) 0.0564(6) 0.0310(5) 0.0058(4) 0.0127(4) 0.0076(4)
F2 0.0313(5) 0.0588(6) 0.0402(5) -0.0037(4) 0.0269(4) 0.0025(4)
F3 0.0320(5) 0.0369(5) 0.0623(7) -0.0089(5) 0.0284(5) -0.0108(4)
F4 0.0409(6) 0.0815(8) 0.0307(5) 0.0123(5) 0.0255(5) 0.0105(5)
F5 0.0971(10) 0.0406(6) 0.0484(7) 0.0177(5) 0.0423(7) 0.0179(6)
F6 0.0214(5) 0.1160(12) 0.0507(7) 0.0393(7) 0.0152(5) 0.0123(5)
C1 0.0210(6) 0.0330(7) 0.0292(7) -0.0021(6) 0.0153(5) 0.0001(5)
C2 0.0251(7) 0.0471(9) 0.0274(7) 0.0065(6) 0.0161(6) 0.0050(6)
C3 0.0195(6) 0.0274(6) 0.0253(6) 0.0011(5) 0.0146(5) 0.0006(5)
C4 0.0244(6) 0.0281(7) 0.0296(7) -0.0036(5) 0.0174(6) -0.0067(5)
C5 0.0243(6) 0.0388(8) 0.0273(7) -0.0091(6) 0.0147(6) -0.0066(6)
C6 0.0222(6) 0.0467(9) 0.0226(6) 0.0045(6) 0.0124(5) 0.0034(6)
C7 0.0227(6) 0.0321(7) 0.0309(7) 0.0064(5) 0.0172(6) 0.0050(5)

loop_
_atom_type_symbol
_atom_type_description
_atom_type_scat_dispersion_real
_atom_type_scat_dispersion_imag
_atom_type_scat_source
C C 0.0033 0.0016 'International Tables Vol C Tables 4.2.6.8 and 6.1.1.4'
H H 0.0000 0.0000 'International Tables Vol C Tables 4.2.6.8 and 6.1.1.4'
F F 0.0171 0.0103 'International Tables Vol C Tables 4.2.6.8 and 6.1.1.4'
P P 0.1023 0.0942 'International Tables Vol C Tables 4.2.6.8 and 6.1.1.4'
Fe Fe 0.3463 0.8444 'International Tables Vol C Tables 4.2.6.8 and 6.1.1.4'

loop_
_geom_angle_atom_site_label_1
_geom_angle_atom_site_label_2
_geom_angle_atom_site_label_3
_geom_angle
_geom_angle_site_symmetry_1
_geom_angle_site_symmetry_3
C3 Fe1 C3 163.15(8) 2 .
C3 Fe1 C7 41.38(6) 2 2
C3 Fe1 C7 125.49(6) . 2
C3 Fe1 C7 125.49(6) 2 .
C3 Fe1 C7 41.38(6) . .
C7 Fe1 C7 109.14(9) 2 .
C3 Fe1 C4 154.51(6) 2 .
C3 Fe1 C4 41.14(6) . .
C7 Fe1 C4 161.75(6) 2 .
C7 Fe1 C4 69.04(6) . .
C3 Fe1 C4 41.14(6) 2 2
C3 Fe1 C4 154.51(6) . 2
C7 Fe1 C4 69.04(6) 2 2
C7 Fe1 C4 161.75(6) . 2
C4 Fe1 C4 118.61(8) . 2
C3 Fe1 C5 120.41(6) 2 .
C3 Fe1 C5 68.43(6) . .
C7 Fe1 C5 157.19(6) 2 .
C7 Fe1 C5 68.07(6) . .
C4 Fe1 C5 40.40(6) . .
C4 Fe1 C5 106.18(6) 2 .
C3 Fe1 C5 68.43(6) 2 2
C3 Fe1 C5 120.41(6) . 2
C7 Fe1 C5 68.07(6) 2 2
C7 Fe1 C5 157.19(6) . 2
C4 Fe1 C5 106.18(6) . 2
C4 Fe1 C5 40.40(6) 2 2
C5 Fe1 C5 123.56(9) . 2
C3 Fe1 C6 68.42(6) 2 2
C3 Fe1 C6 108.28(6) . 2
C7 Fe1 C6 40.36(6) 2 2
C7 Fe1 C6 123.21(6) . 2
C4 Fe1 C6 124.35(6) . 2
C4 Fe1 C6 67.94(6) 2 2
C5 Fe1 C6 160.27(7) . 2
C5 Fe1 C6 39.96(7) 2 2
C3 Fe1 C6 108.28(6) 2 .
C3 Fe1 C6 68.42(6) . .
C7 Fe1 C6 123.21(6) 2 .
C7 Fe1 C6 40.36(6) . .
C4 Fe1 C6 67.94(6) . .
C4 Fe1 C6 124.35(6) 2 .
C5 Fe1 C6 39.96(7) . .
C5 Fe1 C6 160.27(7) 2 .
C6 Fe1 C6 158.70(10) 2 .
C3 P1 C2 104.58(7) . .
C3 P1 C1 98.22(6) . .
C2 P1 C1 96.01(7) . .
F3 C1 F2 107.11(12) . .
F3 C1 F1 107.14(12) . .
F2 C1 F1 106.93(11) . .
F3 C1 P1 116.32(10) . .
F2 C1 P1 111.41(10) . .
F1 C1 P1 107.48(10) . .
F5 C2 F6 106.82(14) . .
F5 C2 F4 106.31(14) . .
F6 C2 F4 106.54(15) . .
F5 C2 P1 117.08(12) . .
F6 C2 P1 109.65(11) . .
F4 C2 P1 109.91(11) . .
C4 C3 C7 107.49(13) . .
C4 C3 P1 133.27(11) . .
C7 C3 P1 119.05(11) . .
C4 C3 Fe1 69.97(7) . .
C7 C3 Fe1 69.62(8) . .
P1 C3 Fe1 129.07(7) . .
C5 C4 C3 107.66(13) . .
C5 C4 Fe1 70.38(8) . .
C3 C4 Fe1 68.89(7) . .
C6 C5 C4 108.64(13) . .
C6 C5 Fe1 70.21(8) . .
C4 C5 Fe1 69.22(8) . .
C5 C6 C7 108.58(13) . .
C5 C6 Fe1 69.83(8) . .
C7 C6 Fe1 68.81(8) . .
C6 C7 C3 107.62(13) . .
C6 C7 Fe1 70.83(8) . .
C3 C7 Fe1 69.00(8) . .

loop_
_geom_bond_atom_site_label_1
_geom_bond_atom_site_label_2
_geom_bond_distance
_geom_bond_site_symmetry_2
Fe1 C3 2.0349(13) 2
Fe1 C3 2.0349(13) .
Fe1 C7 2.0431(14) 2
Fe1 C7 2.0431(14) .
Fe1 C4 2.0494(13) .
Fe1 C4 2.0494(13) 2
Fe1 C5 2.0648(14) .
Fe1 C5 2.0648(14) 2
Fe1 C6 2.0698(14) 2
Fe1 C6 2.0698(14) .
P1 C3 1.7902(14) .
P1 C2 1.8766(16) .
P1 C1 1.8848(14) .
F1 C1 1.3408(17) .
F2 C1 1.3368(16) .
F3 C1 1.3330(18) .
F4 C2 1.3356(18) .
F5 C2 1.326(2) .
F6 C2 1.331(2) .
C3 C4 1.435(2) .
C3 C7 1.441(2) .
C4 C5 1.421(2) .
C5 C6 1.413(2) .
C6 C7 1.419(2) .
